data_2221613
loop_
_publ_author_name
'Khan, Mahmood-ul-Hassan'
'Hameed, Shahid'
'Akhtar, Tashfeen'
'Masuda, Jason D.'

_publ_section_title
;
 4-Chlorobenzothioamide
;
_journal_coeditor_code BT2933
_journal_issue 5
_journal_name_full 'Acta Crystallographica Section E'
_journal_page_first o1128
_journal_paper_doi 10.1107/S1600536809014640
_journal_volume 65
_journal_year 2009
_chemical_formula_iupac 'C7 H6 Cl N S'
_chemical_formula_moiety 'C7 H6 Cl N S'
_chemical_formula_sum 'C7 H6 Cl N S'
_chemical_formula_weight 171.64
_chemical_name_systematic
;
4-Chlorobenzothioamide
;
_space_group_IT_number 14
_symmetry_cell_setting monoclinic
_symmetry_space_group_name_Hall '-P 2ybc'
_symmetry_space_group_name_H-M 'P 1 21/c 1'
_atom_sites_solution_hydrogens geom
_atom_sites_solution_primary direct
_atom_sites_solution_secondary difmap
_audit_creation_method SHELXL-97
_cell_angle_alpha 90.00
_cell_angle_beta 100.1130(10)
_cell_angle_gamma 90.00
_cell_formula_units_Z 4
_cell_length_a 8.1592(4)
_cell_length_b 9.0934(5)
_cell_length_c 10.8915(6)
_cell_measurement_reflns_used 3894
_cell_measurement_temperature 296(2)
_cell_measurement_theta_max 28.54
_cell_measurement_theta_min 2.54
_cell_volume 795.54(7)
_computing_cell_refinement 'SAINT (Bruker, 2008)'
_computing_data_collection 'APEX2 (Bruker, 2008)'
_computing_data_reduction 'SAINT (Bruker, 2008)'
_computing_molecular_graphics 'ORTEP-3 for Windows (Farrugia, 1997)'
_computing_publication_material 'SHELXTL (Sheldrick, 2008)'
_computing_structure_refinement 'SHELXL97 (Sheldrick, 2008)'
_computing_structure_solution 'SHELXS97 (Sheldrick, 2008)'
_diffrn_ambient_temperature 296(2)
_diffrn_measured_fraction_theta_full 0.991
_diffrn_measured_fraction_theta_max 0.939
_diffrn_measurement_device_type 'Bruker APEXII CCD'
_diffrn_measurement_method '\f and \w'
_diffrn_radiation_monochromator graphite
_diffrn_radiation_source 'fine-focus sealed tube'
_diffrn_radiation_type MoK\a
_diffrn_radiation_wavelength 0.71073
_diffrn_reflns_av_R_equivalents 0.0172
_diffrn_reflns_av_sigmaI/netI 0.0145
_diffrn_reflns_limit_h_max 10
_diffrn_reflns_limit_h_min -10
_diffrn_reflns_limit_k_max 12
_diffrn_reflns_limit_k_min -12
_diffrn_reflns_limit_l_max 14
_diffrn_reflns_limit_l_min -9
_diffrn_reflns_number 6337
_diffrn_reflns_theta_full 26.00
_diffrn_reflns_theta_max 28.54
_diffrn_reflns_theta_min 2.94
_diffrn_standards_number 0
_exptl_absorpt_coefficient_mu 0.661
_exptl_absorpt_correction_T_max 0.8892
_exptl_absorpt_correction_T_min 0.7776
_exptl_absorpt_correction_type multi-scan
_exptl_absorpt_process_details '(SADABS; Bruker, 2008)'
_exptl_crystal_colour yellow
_exptl_crystal_density_diffrn 1.433
_exptl_crystal_density_method 'not measured'
_exptl_crystal_description block
_exptl_crystal_F_000 352
_exptl_crystal_size_max 0.40
_exptl_crystal_size_mid 0.36
_exptl_crystal_size_min 0.18
_refine_diff_density_max 0.334
_refine_diff_density_min -0.379
_refine_ls_extinction_method none
_refine_ls_goodness_of_fit_ref 1.056
_refine_ls_hydrogen_treatment constr
_refine_ls_matrix_type full
_refine_ls_number_parameters 91
_refine_ls_number_reflns 1901
_refine_ls_number_restraints 0
_refine_ls_restrained_S_all 1.056
_refine_ls_R_factor_all 0.0421
_refine_ls_R_factor_gt 0.0369
_refine_ls_shift/su_max 0.000
_refine_ls_shift/su_mean 0.000
_refine_ls_structure_factor_coef Fsqd
_refine_ls_weighting_details 'calc w=1/[\s^2^(Fo^2^)+(0.0539P)^2^+0.2817P] where P=(Fo^2^+2Fc^2^)/3'
_refine_ls_weighting_scheme calc
_refine_ls_wR_factor_gt 0.0991
_refine_ls_wR_factor_ref 0.1046
_reflns_number_gt 1667
_reflns_number_total 1901
_reflns_threshold_expression I>2\s(I)
_cod_data_source_file bt2933.cif
_cod_data_source_block I
_cod_original_sg_symbol_H-M 'P 21/c'
_cod_database_code 2221613
_cod_database_fobs_code 2221613

loop_
_symmetry_equiv_pos_as_xyz
'x, y, z'
'-x, y+1/2, -z+1/2'
'-x, -y, -z'
'x, -y-1/2, z-1/2'

loop_
_atom_site_type_symbol
_atom_site_label
_atom_site_fract_x
_atom_site_fract_y
_atom_site_fract_z
_atom_site_U_iso_or_equiv
_atom_site_adp_type
_atom_site_calc_flag
_atom_site_refinement_flags
_atom_site_occupancy
_atom_site_disorder_assembly
_atom_site_disorder_group
S S1 0.08443(7) 0.15260(5) 0.36191(4) 0.05425(18) Uani d . 1 . .
Cl Cl1 0.41127(8) 0.84764(5) 0.55354(7) 0.0767(2) Uani d . 1 . .
N N1 0.1431(2) 0.16063(15) 0.60516(12) 0.0479(4) Uani d . 1 . .
H H1A 0.1776 0.2025 0.6758 0.058 Uiso calc R 1 . .
H H1B 0.1046 0.0724 0.6028 0.058 Uiso calc R 1 . .
C C1 0.14913(18) 0.23175(17) 0.50045(13) 0.0367(3) Uani d . 1 . .
C C2 0.21721(18) 0.38334(16) 0.51285(13) 0.0346(3) Uani d . 1 . .
C C7 0.16710(19) 0.48716(18) 0.41971(14) 0.0402(3) Uani d . 1 . .
H H7A 0.0925 0.4603 0.3485 0.048 Uiso calc R 1 . .
C C5 0.3367(2) 0.66844(17) 0.53788(18) 0.0466(4) Uani d . 1 . .
C C6 0.2270(2) 0.62963(18) 0.43192(17) 0.0462(4) Uani d . 1 . .
H H6A 0.1937 0.6984 0.3693 0.055 Uiso calc R 1 . .
C C3 0.3294(2) 0.42569(19) 0.61821(15) 0.0448(4) Uani d . 1 . .
H H3A 0.3647 0.3573 0.6808 0.054 Uiso calc R 1 . .
C C4 0.3893(2) 0.5685(2) 0.63118(17) 0.0515(4) Uani d . 1 . .
H H4A 0.4641 0.5963 0.7020 0.062 Uiso calc R 1 . .

loop_
_atom_site_aniso_label
_atom_site_aniso_U_11
_atom_site_aniso_U_22
_atom_site_aniso_U_33
_atom_site_aniso_U_12
_atom_site_aniso_U_13
_atom_site_aniso_U_23
S1 0.0851(4) 0.0495(3) 0.0281(2) -0.0239(2) 0.0096(2) -0.00374(15)
Cl1 0.0841(4) 0.0399(3) 0.1008(5) -0.0176(2) 0.0012(3) -0.0009(2)
N1 0.0790(10) 0.0363(7) 0.0299(7) -0.0104(6) 0.0134(6) -0.0014(5)
C1 0.0449(7) 0.0369(7) 0.0291(7) -0.0020(6) 0.0091(6) -0.0005(5)
C2 0.0393(7) 0.0345(7) 0.0307(7) -0.0002(5) 0.0085(5) -0.0002(5)
C7 0.0438(7) 0.0415(8) 0.0341(8) 0.0001(6) 0.0030(6) 0.0029(6)
C5 0.0457(8) 0.0337(7) 0.0604(11) -0.0048(6) 0.0095(7) -0.0024(7)
C6 0.0489(8) 0.0383(8) 0.0504(10) 0.0020(7) 0.0056(7) 0.0095(7)
C3 0.0520(9) 0.0422(8) 0.0374(8) -0.0029(7) -0.0002(6) 0.0040(6)
C4 0.0539(9) 0.0483(9) 0.0477(10) -0.0087(7) -0.0036(7) -0.0042(7)

loop_
_atom_type_symbol
_atom_type_description
_atom_type_scat_dispersion_real
_atom_type_scat_dispersion_imag
_atom_type_scat_source
C C 0.0033 0.0016 'International Tables Vol C Tables 4.2.6.8 and 6.1.1.4'
H H 0.0000 0.0000 'International Tables Vol C Tables 4.2.6.8 and 6.1.1.4'
N N 0.0061 0.0033 'International Tables Vol C Tables 4.2.6.8 and 6.1.1.4'
S S 0.1246 0.1234 'International Tables Vol C Tables 4.2.6.8 and 6.1.1.4'
Cl Cl 0.1484 0.1585 'International Tables Vol C Tables 4.2.6.8 and 6.1.1.4'

loop_
_geom_angle_atom_site_label_1
_geom_angle_atom_site_label_2
_geom_angle_atom_site_label_3
_geom_angle_site_symmetry_1
_geom_angle_site_symmetry_3
_geom_angle
_geom_angle_publ_flag
C1 N1 H1A . . 120.0 ?
C1 N1 H1B . . 120.0 ?
H1A N1 H1B . . 120.0 ?
N1 C1 C2 . . 116.55(13) ?
N1 C1 S1 . . 121.02(12) ?
C2 C1 S1 . . 122.42(11) ?
C3 C2 C7 . . 118.65(14) ?
C3 C2 C1 . . 120.94(14) ?
C7 C2 C1 . . 120.40(13) ?
C6 C7 C2 . . 120.74(15) ?
C6 C7 H7A . . 119.6 ?
C2 C7 H7A . . 119.6 ?
C4 C5 C6 . . 121.55(15) ?
C4 C5 Cl1 . . 119.26(14) ?
C6 C5 Cl1 . . 119.19(14) ?
C5 C6 C7 . . 119.19(15) ?
C5 C6 H6A . . 120.4 ?
C7 C6 H6A . . 120.4 ?
C4 C3 C2 . . 120.85(15) ?
C4 C3 H3A . . 119.6 ?
C2 C3 H3A . . 119.6 ?
C5 C4 C3 . . 119.02(15) ?
C5 C4 H4A . . 120.5 ?
C3 C4 H4A . . 120.5 ?

loop_
_geom_bond_atom_site_label_1
_geom_bond_atom_site_label_2
_geom_bond_site_symmetry_2
_geom_bond_distance
_geom_bond_publ_flag
S1 C1 . 1.6714(15) ?
Cl1 C5 . 1.7374(16) ?
N1 C1 . 1.3195(19) ?
N1 H1A . 0.8600 ?
N1 H1B . 0.8600 ?
C1 C2 . 1.483(2) ?
C2 C3 . 1.391(2) ?
C2 C7 . 1.393(2) ?
C7 C6 . 1.383(2) ?
C7 H7A . 0.9300 ?
C5 C4 . 1.375(3) ?
C5 C6 . 1.376(3) ?
C6 H6A . 0.9300 ?
C3 C4 . 1.386(2) ?
C3 H3A . 0.9300 ?
C4 H4A . 0.9300 ?

loop_
_geom_hbond_atom_site_label_D
_geom_hbond_atom_site_label_H
_geom_hbond_atom_site_label_A
_geom_hbond_site_symmetry_A
_geom_hbond_distance_DH
_geom_hbond_distance_HA
_geom_hbond_distance_DA
_geom_hbond_angle_DHA
N1 H1A S1 4_566 0.86 2.64 3.3769(15) 144.6
N1 H1B S1 3_556 0.86 2.63 3.4527(15) 160.3

loop_
_geom_torsion_atom_site_label_1
_geom_torsion_atom_site_label_2
_geom_torsion_atom_site_label_3
_geom_torsion_atom_site_label_4
_geom_torsion_site_symmetry_1
_geom_torsion_site_symmetry_2
_geom_torsion_site_symmetry_3
_geom_torsion_site_symmetry_4
_geom_torsion
_geom_torsion_publ_flag
S1 C1 C2 C7 . . . . 28.1(2) ?

loop_
_cod_related_entry_id
_cod_related_entry_database
_cod_related_entry_code
1 ChemSpider 2016570
